data_7222980
loop_
_publ_author_name
'Hippler, K.'
'Vogt, P.'
'Wortmann, R.'
'Sabrowsky, H.'

_publ_section_title
;
 Ueber die Interalkalimetallselenide KLiSe und KNaSe
;
_journal_name_full
;
Zeitschrift fuer Naturforschung, Teil B. Anorganische Chemie, Organische 
Chemie (42,1987-)
;
_journal_page_first 1607
_journal_page_last 1609
_journal_volume 44
_journal_year 1989
_chemical_formula_sum 'K Na Se'
_space_group_IT_number 62
_symmetry_space_group_name_Hall '-P 2ac 2n'
_symmetry_space_group_name_H-M 'P n m a'
_cell_angle_alpha 90
_cell_angle_beta 90
_cell_angle_gamma 90
_cell_formula_units_Z 4
_cell_length_a 8.063
_cell_length_b 4.817
_cell_length_c 8.651
_cell_volume 336.000
_citation_journal_id_ASTM ZNBSEN
_cod_data_source_file Hippler_ZNBSEN_1989_1993.cif
_cod_data_source_block K1Na1Se1
_cod_original_cell_volume 336.0002
_cod_original_formula_sum 'K1 Na1 Se1'
_cod_database_code 7222980

loop_
_symmetry_equiv_pos_as_xyz
x,y,z
-x+1/2,-y,z+1/2
x+1/2,-y+1/2,-z+1/2
-x,y+1/2,-z
-x,-y,-z
x-1/2,y,-z-1/2
-x-1/2,y-1/2,z-1/2
x,-y-1/2,z

loop_
_atom_site_label
_atom_site_type_symbol
_atom_site_fract_x
_atom_site_fract_y
_atom_site_fract_z
_atom_site_occupancy
_atom_site_U_iso_or_equiv
Se1 Se-2 0.2214 0.25 0.3956 1 0.0
Na1 Na+1 0.353 0.25 0.0757 1 0.0
K1 K+1 0.4867 0.25 0.6847 1 0.0
